data_7128109
loop_
_publ_author_name
'Xiao, Jun-An'
'Li, Jin-Lian'
'Cheng, Xiu-Liang'
'Chen, Kai'
'Peng, Hai'
'Chen, Wen-Qiang'
'Su, Wei'
'Huang, Yan-Min'
'Yang, Hua'

_publ_section_title
;
 Enantioselective formal [3+2]-cycloadditions to access spirooxindoles
 bearing four contiguous stereocenters through synergistic catalysis.
;
_journal_issue 36
_journal_name_full 'Chemical communications (Cambridge, England)'
_journal_page_first 4456
_journal_page_last 4459
_journal_paper_doi 10.1039/d0cc07957j
_journal_volume 57
_journal_year 2021
_chemical_absolute_configuration ad
_chemical_formula_moiety '4(C28 H24 Cl N O2)'
_chemical_formula_sum 'C112 H96 Cl4 N4 O8'
_chemical_formula_weight 1767.73
_space_group_crystal_system orthorhombic
_space_group_IT_number 19
_space_group_name_Hall 'P 2ac 2ab'
_space_group_name_H-M_alt 'P 21 21 21'
_atom_sites_solution_hydrogens geom
_atom_sites_solution_primary direct
_atom_sites_solution_secondary difmap
_audit_block_doi 10.5517/ccdc.csd.cc257c60
_audit_creation_date 2020-05-10
_audit_creation_method
;
Olex2 1.2
(compiled 2018.05.29 svn.r3508 for OlexSys, GUI svn.r5506)
;
_audit_update_record
;
2020-10-29 deposited with the CCDC.	2021-03-29 downloaded from the CCDC.
;
_cell_angle_alpha 90.00
_cell_angle_beta 90.00
_cell_angle_gamma 90.00
_cell_formula_units_Z 1
_cell_length_a 8.3579(8)
_cell_length_b 13.8057(13)
_cell_length_c 19.3031(19)
_cell_measurement_reflns_used 9630
_cell_measurement_temperature 293(2)
_cell_measurement_theta_max 26.034
_cell_measurement_theta_min 3.038
_cell_volume 2227.3(4)
_computing_cell_refinement 'SAINT V8.38A (?, 2016)'
_computing_data_reduction 'SAINT V8.38A (?, 2016)'
_computing_molecular_graphics 'Olex2 (Dolomanov et al., 2009)'
_computing_publication_material 'Olex2 (Dolomanov et al., 2009)'
_computing_structure_refinement 'XL (Sheldrick, 2008)'
_computing_structure_solution 'XS (Sheldrick, 2008)'
_diffrn_ambient_temperature 293(2)
_diffrn_measured_fraction_theta_full 0.998
_diffrn_measured_fraction_theta_max 0.998
_diffrn_measurement_device_type 'CCD area detector'
_diffrn_measurement_method 'phi and omega scans'
_diffrn_radiation_monochromator graphite
_diffrn_radiation_type MoK\a
_diffrn_radiation_wavelength 0.71076
_diffrn_reflns_av_R_equivalents 0.0649
_diffrn_reflns_av_unetI/netI 0.0552
_diffrn_reflns_limit_h_max 10
_diffrn_reflns_limit_h_min -10
_diffrn_reflns_limit_k_max 17
_diffrn_reflns_limit_k_min -17
_diffrn_reflns_limit_l_max 25
_diffrn_reflns_limit_l_min -25
_diffrn_reflns_number 35348
_diffrn_reflns_theta_full 27.49
_diffrn_reflns_theta_max 27.49
_diffrn_reflns_theta_min 2.95
_diffrn_source 'fine-focus sealed tube'
_exptl_absorpt_coefficient_mu 0.197
_exptl_absorpt_correction_T_max 0.7456
_exptl_absorpt_correction_T_min 0.6918
_exptl_absorpt_correction_type none
_exptl_absorpt_process_details
;
SADABS-2016/2 (Bruker,2016/2) was used for absorption correction.
wR2(int) was 0.0717 before and 0.0637 after correction.
The Ratio of minimum to maximum transmission is 0.9278.
The \l/2 correction factor is Not present.
;
_exptl_crystal_colour COLORLESS
_exptl_crystal_density_diffrn 1.318
_exptl_crystal_density_method 'not measured'
_exptl_crystal_description BAR
_exptl_crystal_F_000 928
_exptl_crystal_size_max 0.447
_exptl_crystal_size_mid 0.198
_exptl_crystal_size_min 0.073
_refine_diff_density_max 0.183
_refine_diff_density_min -0.232
_refine_diff_density_rms 0.043
_refine_ls_abs_structure_details 'Flack H D (1983), Acta Cryst. A39, 876-881'
_refine_ls_abs_structure_Flack -0.02(6)
_refine_ls_extinction_method none
_refine_ls_goodness_of_fit_ref 1.021
_refine_ls_hydrogen_treatment constr
_refine_ls_matrix_type full
_refine_ls_number_parameters 289
_refine_ls_number_reflns 5093
_refine_ls_number_restraints 0
_refine_ls_restrained_S_all 1.021
_refine_ls_R_factor_all 0.0893
_refine_ls_R_factor_gt 0.0503
_refine_ls_shift/su_max 0.000
_refine_ls_shift/su_mean 0.000
_refine_ls_structure_factor_coef Fsqd
_refine_ls_weighting_details 'calc w=1/[\s^2^(Fo^2^)+(0.0580P)^2^+0.1706P] where P=(Fo^2^+2Fc^2^)/3'
_refine_ls_weighting_scheme calc
_refine_ls_wR_factor_gt 0.1001
_refine_ls_wR_factor_ref 0.1124
_reflns_number_gt 3561
_reflns_number_total 5093
_reflns_threshold_expression >2sigma(I)
_cod_data_source_file d0cc07957j2.cif
_cod_data_source_block xiaojan509_10b_0m
_cod_depositor_comments 'Adding full bibliography for 7128109--7128111.cif.'
_cod_database_code 7128109
_olex2_refinement_description
;
1. Fixed Uiso
 At 1.2 times of:
  All C(H) groups, All C(H,H) groups
2.a Ternary CH refined with riding coordinates:
 C19(H19), C17(H17), C18(H18)
2.b Secondary CH2 refined with riding coordinates:
 C7(H7A,H7B), C16(H16A,H16B)
2.c Aromatic/amide H refined with riding coordinates:
 C25(H25), C28(H28), C4(H4), C3(H3), C1(H1), C13(H13), C2(H2), C20(H20),
 C9(H9), C26(H26), C27(H27), C11(H11), C21(H21), C12(H12), C10(H10)
2.d X=CH2 refined with riding coordinates:
 C22(H22A,H22B)
;
_olex2_submission_special_instructions 'No special instructions were received'

loop_
_space_group_symop_id
_space_group_symop_operation_xyz
1 'x, y, z'
2 '-x+1/2, -y, z+1/2'
3 'x+1/2, -y+1/2, -z'
4 '-x, y+1/2, -z+1/2'

loop_
_atom_site_label
_atom_site_type_symbol
_atom_site_fract_x
_atom_site_fract_y
_atom_site_fract_z
_atom_site_U_iso_or_equiv
_atom_site_adp_type
_atom_site_occupancy
_atom_site_calc_flag
_atom_site_disorder_assembly
_atom_site_disorder_group
_atom_site_refinement_flags_posn
Cl1 Cl -0.57633(7) -0.05483(5) -0.14020(4) 0.0525(2) Uani 1 d . . .
N1 N -0.3222(2) -0.28165(13) -0.29939(9) 0.0316(4) Uani 1 d . . .
O2 O -0.1502(2) -0.35841(13) -0.22455(9) 0.0447(4) Uani 1 d . . .
C24 C -0.3701(3) -0.06697(16) -0.15289(12) 0.0331(5) Uani 1 d . . .
C23 C -0.2923(3) -0.15410(15) -0.14137(11) 0.0287(5) Uani 1 d . . .
C15 C -0.2792(3) -0.32154(16) -0.23705(11) 0.0302(5) Uani 1 d . . .
C25 C -0.2905(3) 0.01624(18) -0.17307(13) 0.0435(6) Uani 1 d . . .
H25 H -0.3472 0.0733 -0.1803 0.052 Uiso 1 calc . . R
C5 C -0.4830(3) -0.25329(16) -0.29924(11) 0.0307(5) Uani 1 d . . .
C28 C -0.1265(3) -0.15274(18) -0.14972(12) 0.0377(6) Uani 1 d . . .
H28 H -0.0683 -0.2091 -0.1417 0.045 Uiso 1 calc . . R
C4 C -0.5717(3) -0.21537(18) -0.35305(13) 0.0419(6) Uani 1 d . . .
H4 H -0.5252 -0.2011 -0.3956 0.050 Uiso 1 calc . . R
C3 C -0.7332(3) -0.1995(2) -0.34099(14) 0.0516(7) Uani 1 d . . .
H3 H -0.7967 -0.1740 -0.3762 0.062 Uiso 1 calc . . R
C19 C -0.3802(3) -0.24738(16) -0.12389(10) 0.0287(5) Uani 1 d . . .
H19 H -0.4814 -0.2292 -0.1018 0.034 Uiso 1 calc . . R
C17 C -0.3584(4) -0.42025(18) -0.08905(13) 0.0488(7) Uani 1 d . . .
H17 H -0.2672 -0.4614 -0.1013 0.059 Uiso 1 calc . . R
C14 C -0.4219(3) -0.31230(15) -0.18760(10) 0.0296(5) Uani 1 d . . .
C7 C -0.2252(3) -0.28713(18) -0.36171(12) 0.0399(6) Uani 1 d . . .
H7A H -0.2833 -0.3238 -0.3964 0.048 Uiso 1 calc . . R
H7B H -0.1280 -0.3225 -0.3511 0.048 Uiso 1 calc . . R
C1 C -0.7104(3) -0.25642(19) -0.22399(13) 0.0401(6) Uani 1 d . . .
H1 H -0.7572 -0.2696 -0.1813 0.048 Uiso 1 calc . . R
C18 C -0.2930(3) -0.31656(17) -0.07407(12) 0.0402(6) Uani 1 d . . .
H18 H -0.1793 -0.3160 -0.0865 0.048 Uiso 1 calc . . R
C13 C -0.1604(3) -0.10839(18) -0.35268(14) 0.0442(6) Uani 1 d . . .
H13 H -0.1825 -0.1107 -0.3055 0.053 Uiso 1 calc . . R
C6 C -0.5492(3) -0.27233(15) -0.23432(11) 0.0296(5) Uani 1 d . . .
C2 C -0.8011(3) -0.2207(2) -0.27788(14) 0.0473(7) Uani 1 d . . .
H2 H -0.9102 -0.2107 -0.2715 0.057 Uiso 1 calc . . R
C16 C -0.4632(3) -0.40980(17) -0.15333(13) 0.0421(6) Uani 1 d . . .
H16A H -0.5754 -0.4113 -0.1405 0.050 Uiso 1 calc . . R
H16B H -0.4428 -0.4626 -0.1853 0.050 Uiso 1 calc . . R
C20 C -0.3053(5) -0.2877(2) -0.00043(15) 0.0640(9) Uani 1 d . . .
H20 H -0.2500 -0.3266 0.0308 0.077 Uiso 1 calc . . R
C8 C -0.1800(3) -0.19042(17) -0.39221(12) 0.0360(6) Uani 1 d . . .
C9 C -0.1487(4) -0.1842(2) -0.46228(14) 0.0607(8) Uani 1 d . . .
H9 H -0.1618 -0.2388 -0.4900 0.073 Uiso 1 calc . . R
C26 C -0.1282(4) 0.01436(19) -0.18233(14) 0.0494(7) Uani 1 d . . .
H26 H -0.0743 0.0696 -0.1971 0.059 Uiso 1 calc . . R
C27 C -0.0461(3) -0.06919(19) -0.16971(13) 0.0478(7) Uani 1 d . . .
H27 H 0.0646 -0.0702 -0.1745 0.057 Uiso 1 calc . . R
C11 C -0.0988(5) -0.0990(2) -0.49189(17) 0.0760(11) Uani 1 d . . .
H11 H -0.0784 -0.0962 -0.5392 0.091 Uiso 1 calc . . R
C21 C -0.4433(5) -0.4670(2) -0.03131(15) 0.0832(12) Uani 1 d . . .
H21 H -0.5341 -0.4329 -0.0180 0.100 Uiso 1 calc . . R
C12 C -0.1083(3) -0.0223(2) -0.38192(17) 0.0578(8) Uani 1 d . . .
H12 H -0.0934 0.0322 -0.3544 0.069 Uiso 1 calc . . R
C10 C -0.0790(4) -0.0183(2) -0.45171(19) 0.0685(9) Uani 1 d . . .
H10 H -0.0455 0.0395 -0.4718 0.082 Uiso 1 calc . . R
O1 O -0.3743(4) -0.22340(19) 0.02353(12) 0.0981(10) Uani 1 d . . .
C22 C -0.4237(7) -0.5380(3) 0.00244(18) 0.1174(19) Uani 1 d . . .
H22A H -0.3364 -0.5780 -0.0062 0.141 Uiso 1 calc . . R
H22B H -0.4956 -0.5536 0.0375 0.141 Uiso 1 calc . . R

loop_
_atom_site_aniso_label
_atom_site_aniso_U_11
_atom_site_aniso_U_22
_atom_site_aniso_U_33
_atom_site_aniso_U_23
_atom_site_aniso_U_13
_atom_site_aniso_U_12
Cl1 0.0360(3) 0.0430(4) 0.0786(5) -0.0025(3) -0.0018(3) 0.0093(3)
N1 0.0291(10) 0.0356(10) 0.0302(10) 0.0049(9) 0.0049(8) 0.0036(9)
O2 0.0400(10) 0.0506(10) 0.0435(10) 0.0037(8) 0.0012(8) 0.0174(9)
C24 0.0324(11) 0.0354(13) 0.0315(13) -0.0022(10) -0.0034(10) -0.0028(10)
C23 0.0330(11) 0.0310(12) 0.0220(11) -0.0021(10) -0.0005(10) -0.0008(10)
C15 0.0343(13) 0.0242(11) 0.0319(13) -0.0009(9) 0.0006(11) 0.0011(10)
C25 0.0553(17) 0.0305(13) 0.0447(15) 0.0005(11) -0.0032(13) -0.0032(12)
C5 0.0335(12) 0.0291(12) 0.0296(12) -0.0025(10) -0.0014(10) -0.0015(10)
C28 0.0315(12) 0.0403(13) 0.0411(14) -0.0057(12) -0.0012(11) -0.0002(11)
C4 0.0426(14) 0.0502(14) 0.0330(13) 0.0063(12) -0.0031(13) 0.0035(12)
C3 0.0455(16) 0.0621(18) 0.0473(17) 0.0017(14) -0.0120(13) 0.0098(14)
C19 0.0294(11) 0.0306(11) 0.0261(11) 0.0026(9) 0.0019(9) 0.0023(9)
C17 0.0716(19) 0.0352(14) 0.0395(15) 0.0087(11) -0.0044(14) 0.0023(13)
C14 0.0350(12) 0.0266(11) 0.0272(11) 0.0006(9) 0.0016(10) -0.0006(10)
C7 0.0455(14) 0.0440(14) 0.0301(12) -0.0025(11) 0.0082(12) 0.0061(12)
C1 0.0341(13) 0.0483(15) 0.0379(13) -0.0037(12) 0.0040(11) -0.0022(12)
C18 0.0478(15) 0.0389(14) 0.0340(13) 0.0114(11) -0.0060(12) -0.0007(12)
C13 0.0413(14) 0.0488(15) 0.0426(14) -0.0013(13) 0.0025(12) 0.0014(12)
C6 0.0312(13) 0.0299(12) 0.0276(12) -0.0035(9) -0.0019(10) -0.0040(10)
C2 0.0292(13) 0.0580(17) 0.0547(17) -0.0076(14) -0.0066(13) 0.0051(13)
C16 0.0481(15) 0.0365(13) 0.0416(14) 0.0052(11) 0.0024(12) -0.0071(11)
C20 0.110(3) 0.0468(18) 0.0348(15) 0.0077(14) -0.0144(17) -0.0091(19)
C8 0.0319(13) 0.0421(14) 0.0339(13) 0.0035(11) 0.0046(10) 0.0057(11)
C9 0.088(2) 0.0564(18) 0.0378(15) 0.0012(14) 0.0175(15) 0.0014(17)
C26 0.0611(19) 0.0386(14) 0.0485(17) -0.0023(12) 0.0052(14) -0.0238(14)
C27 0.0350(14) 0.0530(17) 0.0556(17) -0.0110(13) 0.0033(12) -0.0143(13)
C11 0.110(3) 0.068(2) 0.0490(18) 0.0181(17) 0.026(2) -0.003(2)
C21 0.148(4) 0.059(2) 0.0424(18) 0.0087(16) 0.006(2) -0.035(2)
C12 0.0544(18) 0.0426(15) 0.076(2) -0.0003(14) 0.0003(16) -0.0034(14)
C10 0.073(2) 0.0518(19) 0.081(2) 0.0239(17) 0.017(2) 0.0006(17)
O1 0.178(3) 0.0657(16) 0.0506(13) -0.0063(12) 0.0156(16) 0.0038(18)
C22 0.239(6) 0.056(2) 0.058(2) 0.0072(19) 0.026(3) -0.021(3)

loop_
_atom_type_symbol
_atom_type_description
_atom_type_scat_dispersion_real
_atom_type_scat_dispersion_imag
_atom_type_scat_source
C C 0.0033 0.0016 'International Tables Vol C Tables 4.2.6.8 and 6.1.1.4'
H H 0.0000 0.0000 'International Tables Vol C Tables 4.2.6.8 and 6.1.1.4'
Cl Cl 0.1484 0.1585 'International Tables Vol C Tables 4.2.6.8 and 6.1.1.4'
N N 0.0061 0.0033 'International Tables Vol C Tables 4.2.6.8 and 6.1.1.4'
O O 0.0106 0.0060 'International Tables Vol C Tables 4.2.6.8 and 6.1.1.4'

loop_
_geom_angle_atom_site_label_1
_geom_angle_atom_site_label_2
_geom_angle_atom_site_label_3
_geom_angle
_geom_angle_site_symmetry_1
_geom_angle_site_symmetry_3
_geom_angle_publ_flag
C15 N1 C5 111.22(18) . . ?
C15 N1 C7 124.03(19) . . ?
C5 N1 C7 123.51(18) . . ?
C23 C24 Cl1 121.56(17) . . ?
C25 C24 Cl1 115.70(18) . . ?
C25 C24 C23 122.7(2) . . ?
C24 C23 C28 115.9(2) . . ?
C24 C23 C19 122.97(19) . . ?
C28 C23 C19 121.1(2) . . ?
N1 C15 C14 108.01(19) . . ?
O2 C15 N1 125.1(2) . . ?
O2 C15 C14 126.9(2) . . ?
C24 C25 H25 120.1 . . ?
C26 C25 C24 119.8(2) . . ?
C26 C25 H25 120.1 . . ?
C4 C5 N1 128.3(2) . . ?
C4 C5 C6 122.3(2) . . ?
C6 C5 N1 109.27(19) . . ?
C23 C28 H28 119.2 . . ?
C27 C28 C23 121.6(2) . . ?
C27 C28 H28 119.2 . . ?
C5 C4 H4 121.4 . . ?
C5 C4 C3 117.2(2) . . ?
C3 C4 H4 121.4 . . ?
C4 C3 H3 119.5 . . ?
C2 C3 C4 121.1(3) . . ?
C2 C3 H3 119.5 . . ?
C23 C19 H19 107.2 . . ?
C23 C19 C14 114.78(17) . . ?
C23 C19 C18 115.83(18) . . ?
C14 C19 H19 107.2 . . ?
C18 C19 H19 107.2 . . ?
C18 C19 C14 103.99(18) . . ?
C18 C17 H17 107.7 . . ?
C16 C17 H17 107.7 . . ?
C16 C17 C18 105.38(18) . . ?
C21 C17 H17 107.7 . . ?
C21 C17 C18 115.6(2) . . ?
C21 C17 C16 112.4(3) . . ?
C15 C14 C19 111.37(18) . . ?
C15 C14 C16 111.67(18) . . ?
C6 C14 C15 102.01(16) . . ?
C6 C14 C19 114.89(17) . . ?
C6 C14 C16 114.91(19) . . ?
C16 C14 C19 102.33(17) . . ?
N1 C7 H7A 108.6 . . ?
N1 C7 H7B 108.6 . . ?
N1 C7 C8 114.66(19) . . ?
H7A C7 H7B 107.6 . . ?
C8 C7 H7A 108.6 . . ?
C8 C7 H7B 108.6 . . ?
C6 C1 H1 120.5 . . ?
C2 C1 H1 120.5 . . ?
C2 C1 C6 119.0(2) . . ?
C19 C18 C17 106.74(19) . . ?
C19 C18 H18 107.5 . . ?
C17 C18 H18 107.5 . . ?
C20 C18 C19 113.6(2) . . ?
C20 C18 C17 113.6(2) . . ?
C20 C18 H18 107.5 . . ?
C8 C13 H13 119.4 . . ?
C8 C13 C12 121.2(3) . . ?
C12 C13 H13 119.4 . . ?
C5 C6 C14 109.16(19) . . ?
C1 C6 C5 119.2(2) . . ?
C1 C6 C14 131.6(2) . . ?
C3 C2 H2 119.4 . . ?
C1 C2 C3 121.2(3) . . ?
C1 C2 H2 119.4 . . ?
C17 C16 C14 107.67(19) . . ?
C17 C16 H16A 110.2 . . ?
C17 C16 H16B 110.2 . . ?
C14 C16 H16A 110.2 . . ?
C14 C16 H16B 110.2 . . ?
H16A C16 H16B 108.5 . . ?
C18 C20 H20 115.6 . . ?
O1 C20 C18 128.8(3) . . ?
O1 C20 H20 115.6 . . ?
C13 C8 C7 122.9(2) . . ?
C13 C8 C9 118.0(2) . . ?
C9 C8 C7 119.0(2) . . ?
C8 C9 H9 119.4 . . ?
C11 C9 C8 121.3(3) . . ?
C11 C9 H9 119.4 . . ?
C25 C26 H26 120.3 . . ?
C27 C26 C25 119.4(2) . . ?
C27 C26 H26 120.3 . . ?
C28 C27 H27 119.7 . . ?
C26 C27 C28 120.6(2) . . ?
C26 C27 H27 119.7 . . ?
C9 C11 H11 120.0 . . ?
C10 C11 C9 119.9(3) . . ?
C10 C11 H11 120.0 . . ?
C17 C21 H21 112.3 . . ?
C22 C21 C17 135.3(5) . . ?
C22 C21 H21 112.3 . . ?
C13 C12 H12 120.3 . . ?
C10 C12 C13 119.4(3) . . ?
C10 C12 H12 120.3 . . ?
C11 C10 C12 120.2(3) . . ?
C11 C10 H10 119.9 . . ?
C12 C10 H10 119.9 . . ?
C21 C22 H22A 120.0 . . ?
C21 C22 H22B 120.0 . . ?
H22A C22 H22B 120.0 . . ?

loop_
_geom_bond_atom_site_label_1
_geom_bond_atom_site_label_2
_geom_bond_distance
_geom_bond_site_symmetry_2
_geom_bond_publ_flag
Cl1 C24 1.749(2) . ?
N1 C15 1.371(3) . ?
N1 C5 1.400(3) . ?
N1 C7 1.452(3) . ?
O2 C15 1.216(3) . ?
C24 C23 1.385(3) . ?
C24 C25 1.383(3) . ?
C23 C28 1.396(3) . ?
C23 C19 1.520(3) . ?
C15 C14 1.533(3) . ?
C25 H25 0.9300 . ?
C25 C26 1.369(4) . ?
C5 C4 1.379(3) . ?
C5 C6 1.395(3) . ?
C28 H28 0.9300 . ?
C28 C27 1.389(3) . ?
C4 H4 0.9300 . ?
C4 C3 1.388(4) . ?
C3 H3 0.9300 . ?
C3 C2 1.375(4) . ?
C19 H19 0.9800 . ?
C19 C14 1.561(3) . ?
C19 C18 1.539(3) . ?
C17 H17 0.9800 . ?
C17 C18 1.559(4) . ?
C17 C16 1.526(4) . ?
C17 C21 1.471(4) . ?
C14 C6 1.500(3) . ?
C14 C16 1.539(3) . ?
C7 H7A 0.9700 . ?
C7 H7B 0.9700 . ?
C7 C8 1.507(3) . ?
C1 H1 0.9300 . ?
C1 C6 1.380(3) . ?
C1 C2 1.379(4) . ?
C18 H18 0.9800 . ?
C18 C20 1.480(4) . ?
C13 H13 0.9300 . ?
C13 C8 1.375(3) . ?
C13 C12 1.385(4) . ?
C2 H2 0.9300 . ?
C16 H16A 0.9700 . ?
C16 H16B 0.9700 . ?
C20 H20 0.9300 . ?
C20 O1 1.155(4) . ?
C8 C9 1.380(3) . ?
C9 H9 0.9300 . ?
C9 C11 1.373(4) . ?
C26 H26 0.9300 . ?
C26 C27 1.364(4) . ?
C27 H27 0.9300 . ?
C11 H11 0.9300 . ?
C11 C10 1.367(5) . ?
C21 H21 0.9300 . ?
C21 C22 1.188(5) . ?
C12 H12 0.9300 . ?
C12 C10 1.370(4) . ?
C10 H10 0.9300 . ?
C22 H22A 0.9300 . ?
C22 H22B 0.9300 . ?

loop_
_geom_torsion_atom_site_label_1
_geom_torsion_atom_site_label_2
_geom_torsion_atom_site_label_3
_geom_torsion_atom_site_label_4
_geom_torsion
_geom_torsion_site_symmetry_1
_geom_torsion_site_symmetry_2
_geom_torsion_site_symmetry_3
_geom_torsion_site_symmetry_4
_geom_torsion_publ_flag
Cl1 C24 C23 C28 -176.60(17) . . . . ?
Cl1 C24 C23 C19 6.1(3) . . . . ?
Cl1 C24 C25 C26 178.2(2) . . . . ?
N1 C15 C14 C19 -117.33(19) . . . . ?
N1 C15 C14 C6 5.7(2) . . . . ?
N1 C15 C14 C16 128.95(19) . . . . ?
N1 C5 C4 C3 175.5(2) . . . . ?
N1 C5 C6 C14 2.4(2) . . . . ?
N1 C5 C6 C1 -175.4(2) . . . . ?
N1 C7 C8 C13 29.8(3) . . . . ?
N1 C7 C8 C9 -153.6(2) . . . . ?
O2 C15 C14 C19 63.4(3) . . . . ?
O2 C15 C14 C6 -173.5(2) . . . . ?
O2 C15 C14 C16 -50.3(3) . . . . ?
C24 C23 C28 C27 -1.2(3) . . . . ?
C24 C23 C19 C14 92.9(3) . . . . ?
C24 C23 C19 C18 -145.8(2) . . . . ?
C24 C25 C26 C27 -1.7(4) . . . . ?
C23 C24 C25 C26 -0.1(4) . . . . ?
C23 C28 C27 C26 -0.5(4) . . . . ?
C23 C19 C14 C15 45.1(2) . . . . ?
C23 C19 C14 C6 -70.2(2) . . . . ?
C23 C19 C14 C16 164.57(19) . . . . ?
C23 C19 C18 C17 -154.8(2) . . . . ?
C23 C19 C18 C20 79.1(3) . . . . ?
C15 N1 C5 C4 -176.3(2) . . . . ?
C15 N1 C5 C6 1.6(2) . . . . ?
C15 N1 C7 C8 -122.0(2) . . . . ?
C15 C14 C6 C5 -4.8(2) . . . . ?
C15 C14 C6 C1 172.5(2) . . . . ?
C15 C14 C16 C17 86.1(2) . . . . ?
C25 C24 C23 C28 1.5(3) . . . . ?
C25 C24 C23 C19 -175.8(2) . . . . ?
C25 C26 C27 C28 2.0(4) . . . . ?
C5 N1 C15 O2 174.5(2) . . . . ?
C5 N1 C15 C14 -4.7(2) . . . . ?
C5 N1 C7 C8 71.8(3) . . . . ?
C5 C4 C3 C2 0.1(4) . . . . ?
C28 C23 C19 C14 -84.2(3) . . . . ?
C28 C23 C19 C18 37.0(3) . . . . ?
C4 C5 C6 C14 -179.6(2) . . . . ?
C4 C5 C6 C1 2.6(3) . . . . ?
C4 C3 C2 C1 1.5(4) . . . . ?
C19 C23 C28 C27 176.1(2) . . . . ?
C19 C14 C6 C5 115.8(2) . . . . ?
C19 C14 C6 C1 -66.8(3) . . . . ?
C19 C14 C16 C17 -33.1(2) . . . . ?
C19 C18 C20 O1 2.6(5) . . . . ?
C17 C18 C20 O1 -119.7(4) . . . . ?
C14 C19 C18 C17 -27.9(2) . . . . ?
C14 C19 C18 C20 -154.0(2) . . . . ?
C7 N1 C15 O2 6.9(4) . . . . ?
C7 N1 C15 C14 -172.4(2) . . . . ?
C7 N1 C5 C4 -8.5(4) . . . . ?
C7 N1 C5 C6 169.3(2) . . . . ?
C7 C8 C9 C11 -176.4(3) . . . . ?
C18 C19 C14 C15 -82.4(2) . . . . ?
C18 C19 C14 C6 162.23(19) . . . . ?
C18 C19 C14 C16 37.0(2) . . . . ?
C18 C17 C16 C14 16.2(3) . . . . ?
C18 C17 C21 C22 -118.2(5) . . . . ?
C13 C8 C9 C11 0.3(5) . . . . ?
C13 C12 C10 C11 -0.9(5) . . . . ?
C6 C5 C4 C3 -2.1(4) . . . . ?
C6 C14 C16 C17 -158.3(2) . . . . ?
C6 C1 C2 C3 -1.0(4) . . . . ?
C2 C1 C6 C5 -1.0(4) . . . . ?
C2 C1 C6 C14 -178.2(2) . . . . ?
C16 C17 C18 C19 7.6(3) . . . . ?
C16 C17 C18 C20 133.6(3) . . . . ?
C16 C17 C21 C22 120.8(5) . . . . ?
C16 C14 C6 C5 -125.8(2) . . . . ?
C16 C14 C6 C1 51.5(3) . . . . ?
C8 C13 C12 C10 1.4(4) . . . . ?
C8 C9 C11 C10 0.1(6) . . . . ?
C9 C11 C10 C12 0.2(6) . . . . ?
C21 C17 C18 C19 -117.1(3) . . . . ?
C21 C17 C18 C20 8.9(4) . . . . ?
C21 C17 C16 C14 142.9(2) . . . . ?
C12 C13 C8 C7 175.6(2) . . . . ?
C12 C13 C8 C9 -1.0(4) . . . . ?
